data_7046524
loop_
_publ_author_name
'Sun, Juan'
'Yang, Meng'
'Xi, Lu'
'Ma, Yue'
'Li, Licun'

_publ_section_title
;
 Magnetic relaxation in [Ln(hfac)<sub>4</sub>]<sup>-</sup> anions with
 [Cu(hfac)-radical]<sub>n</sub><sup>n+</sup> cation chains as counterions.
;
_journal_issue 24
_journal_name_full 'Dalton transactions (Cambridge, England : 2003)'
_journal_page_first 8142
_journal_page_last 8148
_journal_paper_doi 10.1039/c8dt01651h
_journal_volume 47
_journal_year 2018
_chemical_formula_moiety 'C46 H27 Cu Dy F30 N5 O12'
_chemical_formula_sum 'C46 H27 Cu Dy F30 N5 O12'
_chemical_formula_weight 1637.78
_space_group_crystal_system monoclinic
_space_group_IT_number 14
_space_group_name_Hall '-P 2yn'
_space_group_name_H-M_alt 'P 1 21/n 1'
_symmetry_space_group_name_Hall '-P 2yn'
_symmetry_space_group_name_H-M 'P 1 21/n 1'
_atom_sites_solution_hydrogens geom
_audit_creation_method SHELXL-2014/7
_audit_update_record
;
2018-05-21 deposited with the CCDC.
2018-05-31 downloaded from the CCDC.
;
_cell_angle_alpha 90
_cell_angle_beta 104.351(2)
_cell_angle_gamma 90
_cell_formula_units_Z 4
_cell_length_a 17.073(2)
_cell_length_b 20.108(2)
_cell_length_c 17.4970(19)
_cell_measurement_reflns_used 14299
_cell_measurement_temperature 113
_cell_measurement_theta_max 27.5
_cell_measurement_theta_min 3.1
_cell_volume 5819.3(11)
_computing_data_collection 'CrystalClear-SM Expert 2.1 b42 (Rigaku, 2015)'
_computing_molecular_graphics Diamond
_computing_publication_material Diamond
_computing_structure_refinement 'SHELXL-2014/7 (Sheldrick, 2014)'
_computing_structure_solution SHELXL
_diffrn_ambient_temperature 113
_diffrn_measured_fraction_theta_full 0.997
_diffrn_measured_fraction_theta_max 0.992
_diffrn_measurement_device_type 'Rigaku Pilatus 200K'
_diffrn_measurement_method 'profile data from \w-scans'
_diffrn_radiation_type MoK\a
_diffrn_radiation_wavelength 0.71073
_diffrn_reflns_av_R_equivalents 0.0375
_diffrn_reflns_av_unetI/netI 0.0317
_diffrn_reflns_Laue_measured_fraction_full 0.997
_diffrn_reflns_Laue_measured_fraction_max 0.992
_diffrn_reflns_limit_h_max 20
_diffrn_reflns_limit_h_min -22
_diffrn_reflns_limit_k_max 24
_diffrn_reflns_limit_k_min -26
_diffrn_reflns_limit_l_max 22
_diffrn_reflns_limit_l_min -21
_diffrn_reflns_number 58684
_diffrn_reflns_point_group_measured_fraction_full 0.997
_diffrn_reflns_point_group_measured_fraction_max 0.992
_diffrn_reflns_theta_full 25.242
_diffrn_reflns_theta_max 27.565
_diffrn_reflns_theta_min 3.128
_exptl_absorpt_coefficient_mu 1.798
_exptl_absorpt_correction_T_max 0.673
_exptl_absorpt_correction_T_min 0.633
_exptl_absorpt_correction_type multi-scan
_exptl_absorpt_process_details SADABS
_exptl_crystal_colour green
_exptl_crystal_density_diffrn 1.869
_exptl_crystal_description block
_exptl_crystal_F_000 3196
_exptl_crystal_size_max 0.26
_exptl_crystal_size_mid 0.24
_exptl_crystal_size_min 0.22
_refine_diff_density_max 1.622
_refine_diff_density_min -1.194
_refine_diff_density_rms 0.114
_refine_ls_extinction_method none
_refine_ls_goodness_of_fit_ref 1.041
_refine_ls_hydrogen_treatment constr
_refine_ls_matrix_type full
_refine_ls_number_parameters 860
_refine_ls_number_reflns 13359
_refine_ls_number_restraints 570
_refine_ls_restrained_S_all 1.281
_refine_ls_R_factor_all 0.0533
_refine_ls_R_factor_gt 0.0411
_refine_ls_shift/su_max 0.001
_refine_ls_shift/su_mean 0.000
_refine_ls_structure_factor_coef Fsqd
_refine_ls_weighting_details 'w=1/[\s^2^(Fo^2^)+(0.0763P)^2^+5.0297P] where P=(Fo^2^+2Fc^2^)/3'
_refine_ls_weighting_scheme calc
_refine_ls_wR_factor_gt 0.1141
_refine_ls_wR_factor_ref 0.1208
_reflns_Friedel_coverage 0.000
_reflns_number_gt 10902
_reflns_number_total 13359
_reflns_threshold_expression 'I > 2\s(I)'
_cod_data_source_file c8dt01651h2.cif
_cod_data_source_block 2Dy
_cod_depositor_comments
;
The following automatic conversions were performed:

'_exptl_absorpt_correction_type' value 'Multi-scan' changed to
'multi-scan' according to
/home/data/users/saulius/crontab/automatic-downloads/rss-feeds/RSC/lib/dictionaries/cif_core.dic
dictionary named 'cif_core.dic' version 2.4.2 from 2011-04-26.

Automatic conversion script
Id: cif_fix_values 4973 2017-02-22 13:04:09Z antanas 

 Adding full bibliography for 7046523--7046524.cif.
;
_cod_original_cell_volume 5819.4(11)
_cod_database_code 7046524
_shelx_shelxl_version_number 2014/7
_shelx_space_group_comment
;
The symmetry employed for this shelxl refinement is uniquely defined
by the following loop, which should always be used as a source of
symmetry information in preference to the above space-group names.
They are only intended as comments.
;

loop_
_space_group_symop_operation_xyz
'x, y, z'
'-x+1/2, y+1/2, -z+1/2'
'-x, -y, -z'
'x-1/2, -y-1/2, z-1/2'

loop_
_atom_site_label
_atom_site_type_symbol
_atom_site_fract_x
_atom_site_fract_y
_atom_site_fract_z
_atom_site_U_iso_or_equiv
_atom_site_adp_type
_atom_site_occupancy
_atom_site_site_symmetry_order
_atom_site_calc_flag
_atom_site_refinement_flags_posn
_atom_site_refinement_flags_adp
Dy1 Dy 0.31884(2) 0.13810(2) 0.26217(2) 0.02566(7) Uani 1 1 d . U
Cu1 Cu 0.74204(2) 0.20493(2) 0.22626(2) 0.02366(10) Uani 1 1 d . U
O4 O 0.71736(16) 0.14295(13) 0.30151(16) 0.0306(6) Uani 1 1 d . U
O2 O 0.84425(14) 0.15908(12) 0.22867(14) 0.0247(5) Uani 1 1 d . U
O1 O 0.89799(17) -0.03462(12) 0.37467(16) 0.0327(6) Uani 1 1 d . U
F13 F 0.36895(17) 0.36394(12) 0.21935(19) 0.0520(7) Uani 1 1 d . U
F21 F 0.05735(15) -0.00945(13) 0.32038(16) 0.0467(6) Uani 1 1 d . U
F20 F 0.16109(16) 0.00398(13) 0.41710(15) 0.0449(6) Uani 1 1 d . U
N5 N 0.87232(18) 0.00589(14) 0.31864(17) 0.0253(6) Uani 1 1 d . U
N3 N 0.75635(16) 0.26384(14) 0.13835(17) 0.0236(6) Uani 1 1 d . U
F15 F 0.32289(17) 0.34998(13) 0.09503(17) 0.0499(7) Uani 1 1 d . U
N1 N 0.62934(17) 0.23464(15) 0.18763(18) 0.0266(6) Uani 1 1 d . U
O11 O 0.18235(16) 0.16464(13) 0.19562(17) 0.0343(6) Uani 1 1 d . U
N2 N 0.53719(16) 0.28455(14) 0.09575(17) 0.0231(6) Uani 1 1 d . U
O10 O 0.23696(15) 0.07346(12) 0.32282(15) 0.0276(5) Uani 1 1 d . U
C6 C 0.7625(2) 0.35735(19) 0.0238(2) 0.0319(8) Uani 1 1 d . U
H6 H 0.7650 0.3888 -0.0144 0.038 Uiso 1 1 calc R U
C3 C 0.6175(2) 0.27244(17) 0.1239(2) 0.0230(7) Uani 1 1 d . U
O3 O 0.78860(17) 0.27606(13) 0.32120(16) 0.0334(6) Uani 1 1 d . U
C15 C 0.88078(19) 0.07263(16) 0.3213(2) 0.0212(6) Uani 1 1 d . U
F14 F 0.25120(16) 0.40155(11) 0.16151(17) 0.0467(6) Uani 1 1 d . U
O12 O 0.31797(15) 0.23824(12) 0.19497(16) 0.0297(5) Uani 1 1 d . U
N4 N 0.84949(17) 0.09647(14) 0.24850(17) 0.0236(6) Uani 1 1 d . U
F10 F 0.2433(2) 0.32450(16) 0.47587(19) 0.0692(9) Uani 1 1 d . U
O9 O 0.26351(16) 0.05347(13) 0.17255(16) 0.0317(6) Uani 1 1 d . U
O5 O 0.42733(17) 0.20032(14) 0.34183(17) 0.0365(6) Uani 1 1 d . U
O6 O 0.26525(17) 0.20958(13) 0.34315(18) 0.0363(6) Uani 1 1 d . U
F12 F 0.2058(2) 0.35696(14) 0.3562(2) 0.0628(8) Uani 1 1 d . U
O8 O 0.40345(16) 0.05660(14) 0.33299(18) 0.0374(6) Uani 1 1 d . U
C5 C 0.6893(2) 0.34216(18) 0.0405(2) 0.0266(7) Uani 1 1 d . U
H5 H 0.6421 0.3635 0.0138 0.032 Uiso 1 1 calc R U
C12 C 0.9241(2) 0.08443(17) 0.4665(2) 0.0231(7) Uani 1 1 d . U
H12 H 0.9012 0.0432 0.4712 0.028 Uiso 1 1 calc R U
F3 F 0.7218(2) 0.04600(15) 0.41526(19) 0.0623(8) Uani 1 1 d . U
C13 C 0.91894(18) 0.11146(16) 0.39137(19) 0.0190(6) Uani 1 1 d . U
F19 F 0.09244(17) 0.08864(12) 0.36625(18) 0.0519(7) Uani 1 1 d . U
C4 C 0.6873(2) 0.29479(17) 0.0974(2) 0.0228(7) Uani 1 1 d . U
C40 C 0.1967(2) 0.02483(18) 0.1622(2) 0.0308(8) Uani 1 1 d . U
F11 F 0.1539(2) 0.26980(16) 0.3935(2) 0.0754(10) Uani 1 1 d . U
F4 F 0.8499(2) 0.30165(15) 0.51557(18) 0.0698(9) Uani 1 1 d . U
F22 F 0.1325(2) 0.05177(15) 0.03129(17) 0.0657(9) Uani 1 1 d . U
C11 C 0.9629(2) 0.11872(17) 0.5329(2) 0.0243(7) Uani 1 1 d . U
H11 H 0.9660 0.1009 0.5826 0.029 Uiso 1 1 calc R U
C7 C 0.8321(2) 0.32501(19) 0.0649(2) 0.0327(8) Uani 1 1 d . U
H7 H 0.8817 0.3341 0.0543 0.039 Uiso 1 1 calc R U
C2 C 0.4980(2) 0.25311(19) 0.1457(2) 0.0298(8) Uani 1 1 d . U
H2 H 0.4426 0.2531 0.1414 0.036 Uiso 1 1 calc R U
C1 C 0.5546(2) 0.2225(2) 0.2015(2) 0.0310(8) Uani 1 1 d . U
H1 H 0.5451 0.1973 0.2429 0.037 Uiso 1 1 calc R U
C37 C 0.1210(2) 0.03011(19) 0.3496(2) 0.0328(8) Uani 1 1 d . U
F1 F 0.6695(2) 0.11417(19) 0.48077(18) 0.0732(9) Uani 1 1 d . U
F25 F 0.5354(3) -0.0263(2) 0.4252(3) 0.1015(14) Uani 1 1 d . U
C19 C 0.8241(2) -0.01899(19) 0.2394(2) 0.0310(8) Uani 1 1 d . U
C17 C 0.7468(3) 0.0603(2) 0.1291(2) 0.0385(9) Uani 1 1 d . U
H17A H 0.7298 0.0237 0.0936 0.058 Uiso 1 1 calc R U
H17B H 0.7534 0.0992 0.0996 0.058 Uiso 1 1 calc R U
H17C H 0.7067 0.0687 0.1579 0.058 Uiso 1 1 calc R U
C43 C 0.2662(2) 0.28374(18) 0.1778(2) 0.0286(7) Uani 1 1 d . U
C16 C 0.8270(2) 0.04326(19) 0.1868(2) 0.0299(8) Uani 1 1 d . U
C24 C 0.7426(3) 0.2123(2) 0.4158(2) 0.0400(9) Uani 1 1 d . U
H24 H 0.7372 0.2137 0.4674 0.048 Uiso 1 1 calc R U
C34 C 0.4633(3) 0.0075(2) 0.2389(3) 0.0472(11) Uani 1 1 d . U
H34 H 0.4882 -0.0309 0.2272 0.057 Uiso 1 1 calc R U
C8 C 0.8261(2) 0.27908(19) 0.1219(2) 0.0303(8) Uani 1 1 d . U
H8 H 0.8729 0.2579 0.1499 0.036 Uiso 1 1 calc R U
F26 F 0.4178(2) -0.0617(2) 0.4070(3) 0.0999(13) Uani 1 1 d . U
C42 C 0.3017(2) 0.35090(19) 0.1639(3) 0.0356(9) Uani 1 1 d . U
F2 F 0.6052(2) 0.0869(2) 0.3654(2) 0.0811(11) Uani 1 1 d . U
C45 C 0.1477(2) 0.2179(2) 0.1765(3) 0.0348(8) Uani 1 1 d . U
C25 C 0.7782(3) 0.2674(2) 0.3875(2) 0.0363(9) Uani 1 1 d . U
C38 C 0.1756(2) 0.04027(17) 0.2928(2) 0.0267(7) Uani 1 1 d . U
C44 C 0.1834(2) 0.2793(2) 0.1677(3) 0.0356(9) Uani 1 1 d . U
H44 H 0.1513 0.3171 0.1551 0.043 Uiso 1 1 calc R U
C30 C 0.2888(3) 0.26165(19) 0.3796(2) 0.0351(9) Uani 1 1 d . U
C31 C 0.2225(3) 0.3033(2) 0.4021(3) 0.0473(11) Uani 1 1 d . U
C28 C 0.4307(3) 0.2526(2) 0.3810(3) 0.0376(9) Uani 1 1 d . U
C33 C 0.4436(3) 0.0118(2) 0.3101(3) 0.0421(10) Uani 1 1 d . U
C23 C 0.7157(2) 0.1573(2) 0.3723(2) 0.0312(8) Uani 1 1 d . U
C29 C 0.3673(3) 0.2862(2) 0.4009(3) 0.0439(10) Uani 1 1 d . U
H29 H 0.3777 0.3259 0.4289 0.053 Uiso 1 1 calc R U
C14 C 0.95316(19) 0.17377(16) 0.3852(2) 0.0228(7) Uani 1 1 d . U
H14 H 0.9495 0.1922 0.3356 0.027 Uiso 1 1 calc R U
C32 C 0.4728(3) -0.0430(3) 0.3723(4) 0.0561(13) Uani 1 1 d . U
F6 F 0.8519(4) 0.3655(2) 0.4226(3) 0.1362(19) Uani 1 1 d . U
F24 F 0.1039(2) -0.04322(17) 0.07026(19) 0.0773(10) Uani 1 1 d . U
F23 F 0.2183(2) -0.02622(19) 0.04735(19) 0.0760(10) Uani 1 1 d . U
C26 C 0.8084(4) 0.3223(2) 0.4483(3) 0.0550(13) Uani 1 1 d . U
F5 F 0.7528(4) 0.3593(2) 0.4590(3) 0.145(2) Uani 1 1 d . U
C39 C 0.1503(2) 0.01506(17) 0.2164(2) 0.0293(7) Uani 1 1 d . U
H39 H 0.1020 -0.0085 0.2015 0.035 Uiso 1 1 calc R U
C20 C 0.7396(3) -0.0355(2) 0.2505(3) 0.0407(10) Uani 1 1 d . U
H20A H 0.7162 0.0037 0.2669 0.061 Uiso 1 1 calc R U
H20B H 0.7441 -0.0694 0.2899 0.061 Uiso 1 1 calc R U
H20C H 0.7058 -0.0511 0.2014 0.061 Uiso 1 1 calc R U
C21 C 0.8650(3) -0.0806(2) 0.2179(3) 0.0447(10) Uani 1 1 d . U
H21A H 0.8609 -0.1161 0.2534 0.067 Uiso 1 1 calc R U
H21B H 0.9210 -0.0712 0.2218 0.067 Uiso 1 1 calc R U
H21C H 0.8392 -0.0937 0.1649 0.067 Uiso 1 1 calc R U
C22 C 0.6772(3) 0.1009(2) 0.4095(3) 0.0451(10) Uani 1 1 d . U
C41 C 0.1624(3) 0.0012(2) 0.0773(3) 0.0411(10) Uani 1 1 d . U
O7 O 0.41175(16) 0.11228(14) 0.18867(18) 0.0352(6) Uani 1 1 d . U
C10 C 0.99748(18) 0.18003(17) 0.5255(2) 0.0213(6) Uani 1 1 d . U
C9 C 0.9925(2) 0.20819(17) 0.4522(2) 0.0234(7) Uani 1 1 d . U
H9 H 1.0152 0.2497 0.4481 0.028 Uiso 1 1 calc R U
F18 F 0.01687(17) 0.26151(17) 0.1158(2) 0.0761(10) Uani 1 1 d . U
C18 C 0.8954(3) 0.0419(2) 0.1447(2) 0.0387(9) Uani 1 1 d . U
H18A H 0.8869 0.0058 0.1077 0.058 Uiso 1 1 calc R U
H18B H 0.9461 0.0360 0.1828 0.058 Uiso 1 1 calc R U
H18C H 0.8961 0.0831 0.1172 0.058 Uiso 1 1 calc R U
F7 F 0.5636(2) 0.2408(2) 0.4592(3) 0.0958(12) Uani 1 1 d . U
F8 F 0.5190(2) 0.3373(2) 0.4489(3) 0.0989(13) Uani 1 1 d . U
F9 F 0.5521(2) 0.2890(2) 0.3531(2) 0.0970(13) Uani 1 1 d . U
C35 C 0.4475(2) 0.0581(2) 0.1840(3) 0.0406(9) Uani 1 1 d . U
F28 F 0.5082(3) 0.1024(2) 0.0861(3) 0.1146(15) Uani 1 1 d . U
F17 F 0.0263(2) 0.1603(2) 0.1204(3) 0.1062(14) Uani 1 1 d . U
C46 C 0.0554(3) 0.2153(3) 0.1615(3) 0.0517(12) Uani 1 1 d . U
F29 F 0.5231(3) -0.0011(3) 0.1080(3) 0.1175(16) Uani 1 1 d . U
C27 C 0.5164(3) 0.2817(3) 0.4098(3) 0.0536(12) Uani 1 1 d . U
F27 F 0.4880(4) -0.1003(2) 0.3389(3) 0.1214(16) Uani 1 1 d . U
F16 F 0.0335(2) 0.2103(4) 0.2231(3) 0.1452(19) Uani 1 1 d . U
C36 C 0.4752(3) 0.0491(3) 0.1083(4) 0.0567(13) Uani 1 1 d . U
F30 F 0.4122(3) 0.0390(2) 0.0480(2) 0.0919(12) Uani 1 1 d . U

loop_
_atom_site_aniso_label
_atom_site_aniso_U_11
_atom_site_aniso_U_22
_atom_site_aniso_U_33
_atom_site_aniso_U_23
_atom_site_aniso_U_13
_atom_site_aniso_U_12
Dy1 0.02243(10) 0.02523(10) 0.03174(11) 0.00041(7) 0.01127(7) -0.00106(6)
Cu1 0.01847(19) 0.0306(2) 0.0206(2) 0.00736(16) 0.00237(16) 0.00091(16)
O4 0.0281(13) 0.0374(14) 0.0260(13) 0.0098(10) 0.0063(10) -0.0010(10)
O2 0.0213(11) 0.0265(11) 0.0247(12) 0.0066(10) 0.0026(9) 0.0005(9)
O1 0.0392(14) 0.0241(12) 0.0312(14) 0.0042(10) 0.0017(11) 0.0025(10)
F13 0.0461(15) 0.0359(13) 0.0667(18) 0.0000(12) 0.0001(13) -0.0116(11)
F21 0.0394(13) 0.0548(14) 0.0509(15) -0.0035(12) 0.0204(11) -0.0179(11)
F20 0.0472(14) 0.0571(15) 0.0347(13) 0.0086(11) 0.0184(11) -0.0035(12)
N5 0.0258(14) 0.0238(13) 0.0239(14) -0.0019(11) 0.0018(12) -0.0003(11)
N3 0.0179(13) 0.0289(14) 0.0230(14) 0.0056(11) 0.0031(11) 0.0009(11)
F15 0.0546(16) 0.0462(14) 0.0564(16) 0.0064(12) 0.0279(13) -0.0088(12)
N1 0.0209(13) 0.0355(15) 0.0232(14) 0.0076(12) 0.0051(11) 0.0003(12)
O11 0.0263(13) 0.0311(13) 0.0451(16) 0.0048(12) 0.0085(11) -0.0036(11)
N2 0.0177(13) 0.0293(14) 0.0222(14) 0.0049(11) 0.0048(11) 0.0011(11)
O10 0.0274(12) 0.0285(12) 0.0290(13) -0.0003(10) 0.0106(10) -0.0025(10)
C6 0.0272(17) 0.0348(18) 0.0350(19) 0.0102(15) 0.0104(15) -0.0034(14)
C3 0.0191(15) 0.0271(16) 0.0218(16) 0.0025(13) 0.0034(12) 0.0005(12)
O3 0.0360(14) 0.0335(13) 0.0277(14) 0.0046(11) 0.0024(11) 0.0025(11)
C15 0.0182(14) 0.0228(15) 0.0222(15) 0.0008(12) 0.0042(12) 0.0005(12)
F14 0.0453(14) 0.0274(11) 0.0698(17) 0.0043(11) 0.0189(13) 0.0022(10)
O12 0.0249(12) 0.0294(12) 0.0372(14) 0.0033(11) 0.0119(11) 0.0001(10)
N4 0.0225(13) 0.0251(13) 0.0212(14) 0.0000(11) 0.0015(11) 0.0003(11)
F10 0.095(2) 0.0657(18) 0.0564(18) -0.0091(14) 0.0365(16) 0.0232(17)
O9 0.0340(14) 0.0329(13) 0.0306(14) -0.0007(11) 0.0125(11) -0.0020(11)
O5 0.0328(14) 0.0386(14) 0.0378(15) -0.0028(12) 0.0079(12) -0.0016(11)
O6 0.0379(14) 0.0339(14) 0.0423(15) -0.0050(12) 0.0201(12) -0.0017(11)
F12 0.078(2) 0.0515(16) 0.0631(19) 0.0073(13) 0.0256(16) 0.0212(14)
O8 0.0288(13) 0.0373(14) 0.0454(16) 0.0066(12) 0.0078(12) 0.0005(11)
C5 0.0213(15) 0.0293(16) 0.0276(17) 0.0064(14) 0.0035(13) 0.0023(13)
C12 0.0216(15) 0.0247(15) 0.0234(16) 0.0010(13) 0.0062(13) 0.0010(12)
F3 0.0739(19) 0.0517(16) 0.0641(18) 0.0249(14) 0.0226(15) -0.0040(14)
C13 0.0153(13) 0.0216(14) 0.0191(15) -0.0001(12) 0.0021(11) 0.0023(11)
F19 0.0554(15) 0.0400(13) 0.0734(18) -0.0041(12) 0.0410(14) 0.0067(11)
C4 0.0202(15) 0.0274(15) 0.0200(15) 0.0006(12) 0.0037(12) 0.0001(12)
C40 0.0350(19) 0.0254(16) 0.0316(18) -0.0006(14) 0.0076(15) 0.0018(14)
F11 0.0648(19) 0.0632(18) 0.116(3) -0.0168(18) 0.0555(19) 0.0006(15)
F4 0.091(2) 0.0531(16) 0.0449(16) -0.0011(13) -0.0217(15) 0.0073(15)
F22 0.096(2) 0.0515(16) 0.0366(14) 0.0020(12) -0.0072(15) 0.0090(15)
C11 0.0242(16) 0.0285(15) 0.0191(16) 0.0023(13) 0.0036(13) 0.0045(13)
C7 0.0212(16) 0.0379(19) 0.040(2) 0.0080(16) 0.0094(15) -0.0027(14)
C2 0.0200(15) 0.0402(19) 0.0306(18) 0.0089(15) 0.0089(14) -0.0020(14)
C1 0.0231(16) 0.0418(19) 0.0290(18) 0.0099(15) 0.0080(14) -0.0011(14)
C37 0.0316(18) 0.0296(17) 0.041(2) -0.0028(15) 0.0167(16) -0.0037(14)
F1 0.091(2) 0.092(2) 0.0479(17) 0.0176(16) 0.0383(16) -0.0125(18)
F25 0.086(2) 0.091(2) 0.101(3) 0.051(2) -0.027(2) -0.030(2)
C19 0.0321(18) 0.0292(17) 0.0279(17) -0.0049(14) 0.0000(14) -0.0038(14)
C17 0.037(2) 0.045(2) 0.0267(18) 0.0000(16) -0.0054(15) -0.0040(17)
C43 0.0298(17) 0.0268(16) 0.0316(18) 0.0014(14) 0.0122(15) -0.0017(14)
C16 0.0304(17) 0.0325(17) 0.0242(17) -0.0036(14) 0.0019(14) -0.0001(14)
C24 0.044(2) 0.051(2) 0.0270(19) 0.0063(17) 0.0123(16) 0.0095(18)
C34 0.041(2) 0.040(2) 0.057(3) -0.0029(19) 0.007(2) 0.0114(18)
C8 0.0187(15) 0.0385(18) 0.0332(19) 0.0080(15) 0.0057(14) 0.0010(14)
F26 0.078(2) 0.092(2) 0.129(3) 0.064(2) 0.025(2) -0.0008(19)
C42 0.0336(19) 0.0301(18) 0.045(2) 0.0026(16) 0.0136(17) -0.0009(15)
F2 0.0528(17) 0.118(3) 0.067(2) 0.0373(19) 0.0047(15) -0.0377(17)
C45 0.0264(17) 0.0359(19) 0.044(2) 0.0047(16) 0.0113(16) 0.0007(15)
C25 0.038(2) 0.0328(18) 0.033(2) 0.0031(16) 0.0001(16) 0.0090(16)
C38 0.0297(17) 0.0226(15) 0.0313(18) 0.0035(13) 0.0143(14) 0.0025(13)
C44 0.0271(17) 0.0307(18) 0.051(2) 0.0049(16) 0.0124(16) 0.0016(14)
C30 0.047(2) 0.0311(18) 0.0323(19) 0.0012(15) 0.0188(17) -0.0007(16)
C31 0.060(3) 0.037(2) 0.053(3) -0.0035(19) 0.029(2) 0.0014(19)
C28 0.042(2) 0.0372(19) 0.033(2) -0.0028(16) 0.0091(17) -0.0080(16)
C33 0.0310(19) 0.036(2) 0.053(2) 0.0049(18) -0.0018(17) -0.0014(16)
C23 0.0250(17) 0.0408(19) 0.0282(18) 0.0121(15) 0.0070(14) 0.0059(15)
C29 0.052(2) 0.038(2) 0.045(2) -0.0108(18) 0.0196(19) -0.0092(18)
C14 0.0209(15) 0.0255(16) 0.0211(16) 0.0033(12) 0.0035(12) 0.0019(12)
C32 0.046(2) 0.045(2) 0.071(3) 0.014(2) 0.004(2) 0.005(2)
F6 0.231(4) 0.096(3) 0.073(3) -0.020(2) 0.021(3) -0.083(3)
F24 0.104(2) 0.077(2) 0.0480(17) -0.0184(15) 0.0134(17) -0.0503(19)
F23 0.085(2) 0.093(2) 0.0489(17) -0.0264(16) 0.0144(16) 0.0269(18)
C26 0.078(3) 0.039(2) 0.040(2) 0.0015(19) -0.001(2) 0.016(2)
F5 0.140(3) 0.127(3) 0.128(3) -0.077(3) -0.040(3) 0.086(3)
C39 0.0311(17) 0.0246(16) 0.0331(18) -0.0010(14) 0.0096(15) -0.0054(14)
C20 0.036(2) 0.042(2) 0.039(2) -0.0017(17) 0.0005(17) -0.0128(17)
C21 0.056(2) 0.034(2) 0.041(2) -0.0093(17) 0.0055(19) 0.0001(18)
C22 0.038(2) 0.060(3) 0.038(2) 0.0134(19) 0.0112(17) -0.0071(19)
C41 0.053(2) 0.036(2) 0.034(2) -0.0031(16) 0.0108(18) -0.0016(18)
O7 0.0293(13) 0.0332(13) 0.0481(16) -0.0012(12) 0.0193(12) 0.0009(11)
C10 0.0137(13) 0.0289(15) 0.0208(15) -0.0053(13) 0.0031(12) 0.0013(12)
C9 0.0204(15) 0.0246(15) 0.0249(16) -0.0009(13) 0.0050(13) -0.0035(12)
F18 0.0329(14) 0.077(2) 0.115(3) 0.0299(19) 0.0120(16) 0.0078(14)
C18 0.043(2) 0.045(2) 0.0295(19) -0.0091(17) 0.0112(16) -0.0029(17)
F7 0.0551(19) 0.111(3) 0.106(3) 0.001(2) -0.0076(19) -0.0124(19)
F8 0.071(2) 0.091(2) 0.131(3) -0.063(2) 0.018(2) -0.0279(19)
F9 0.083(2) 0.132(3) 0.084(2) -0.025(2) 0.035(2) -0.063(2)
C35 0.0302(19) 0.043(2) 0.049(2) -0.0075(18) 0.0100(17) 0.0030(16)
F28 0.140(3) 0.117(3) 0.122(3) -0.022(2) 0.099(3) -0.021(3)
F17 0.0476(18) 0.085(2) 0.173(4) -0.003(3) 0.002(2) -0.0153(18)
C46 0.032(2) 0.050(2) 0.075(3) 0.018(2) 0.018(2) -0.0018(18)
F29 0.137(3) 0.130(3) 0.100(3) 0.001(2) 0.057(2) 0.082(3)
C27 0.055(3) 0.062(3) 0.045(2) -0.012(2) 0.013(2) -0.015(2)
F27 0.165(4) 0.072(2) 0.123(3) 0.021(2) 0.027(3) 0.038(2)
F16 0.0426(18) 0.309(5) 0.096(3) 0.036(3) 0.039(2) 0.006(3)
C36 0.053(3) 0.059(3) 0.064(3) -0.012(2) 0.025(2) 0.007(2)
F30 0.094(3) 0.121(3) 0.065(2) -0.007(2) 0.029(2) 0.010(2)

loop_
_atom_type_symbol
_atom_type_description
_atom_type_scat_dispersion_real
_atom_type_scat_dispersion_imag
_atom_type_scat_source
C C 0.0033 0.0016 'International Tables Vol C Tables 4.2.6.8 and 6.1.1.4'
H H 0.0000 0.0000 'International Tables Vol C Tables 4.2.6.8 and 6.1.1.4'
Cu Cu 0.3201 1.2651 'International Tables Vol C Tables 4.2.6.8 and 6.1.1.4'
Dy Dy -0.1892 4.4098 'International Tables Vol C Tables 4.2.6.8 and 6.1.1.4'
F F 0.0171 0.0103 'International Tables Vol C Tables 4.2.6.8 and 6.1.1.4'
N N 0.0061 0.0033 'International Tables Vol C Tables 4.2.6.8 and 6.1.1.4'
O O 0.0106 0.0060 'International Tables Vol C Tables 4.2.6.8 and 6.1.1.4'

loop_
_geom_angle_atom_site_label_1
_geom_angle_atom_site_label_2
_geom_angle_atom_site_label_3
_geom_angle
_geom_angle_site_symmetry_3
O8 Dy1 O12 143.36(9) .
O8 Dy1 O7 73.74(10) .
O12 Dy1 O7 80.47(9) .
O8 Dy1 O10 74.34(9) .
O12 Dy1 O10 140.98(9) .
O7 Dy1 O10 133.49(9) .
O8 Dy1 O9 86.51(10) .
O12 Dy1 O9 109.76(9) .
O7 Dy1 O9 71.75(9) .
O10 Dy1 O9 73.40(9) .
O8 Dy1 O6 113.05(11) .
O12 Dy1 O6 79.71(9) .
O7 Dy1 O6 152.24(10) .
O10 Dy1 O6 72.68(9) .
O9 Dy1 O6 133.76(9) .
O8 Dy1 O5 76.59(10) .
O12 Dy1 O5 75.39(10) .
O7 Dy1 O5 84.44(10) .
O10 Dy1 O5 119.41(9) .
O9 Dy1 O5 153.96(9) .
O6 Dy1 O5 71.87(10) .
O8 Dy1 O11 144.78(9) .
O12 Dy1 O11 71.22(9) .
O7 Dy1 O11 119.62(10) .
O10 Dy1 O11 74.10(9) .
O9 Dy1 O11 69.79(9) .
O6 Dy1 O11 71.34(10) .
O5 Dy1 O11 133.69(9) .
O4 Cu1 O2 91.44(10) .
O4 Cu1 N1 94.02(12) .
O2 Cu1 N1 159.65(12) .
O4 Cu1 N3 172.88(12) .
O2 Cu1 N3 90.99(11) .
N1 Cu1 N3 81.47(12) .
O4 Cu1 O3 90.22(11) .
O2 Cu1 O3 97.86(10) .
N1 Cu1 O3 101.70(12) .
N3 Cu1 O3 96.08(11) .
C23 O4 Cu1 125.0(2) .
N4 O2 Cu1 117.45(19) .
O1 N5 C15 126.9(3) .
O1 N5 C19 120.2(3) .
C15 N5 C19 112.9(3) .
C8 N3 C4 118.9(3) .
C8 N3 Cu1 126.1(2) .
C4 N3 Cu1 114.7(2) .
C3 N1 C1 107.2(3) .
C3 N1 Cu1 113.4(2) .
C1 N1 Cu1 139.0(2) .
C45 O11 Dy1 132.2(3) .
C3 N2 C2 107.0(3) .
C3 N2 C10 128.2(3) 4_565
C2 N2 C10 124.7(3) 4_565
C38 O10 Dy1 129.8(2) .
C5 C6 C7 119.2(3) .
C5 C6 H6 120.4 .
C7 C6 H6 120.4 .
N1 C3 N2 109.8(3) .
N1 C3 C4 118.7(3) .
N2 C3 C4 131.5(3) .
C25 O3 Cu1 120.9(3) .
N4 C15 N5 108.0(3) .
N4 C15 C13 126.5(3) .
N5 C15 C13 125.5(3) .
C43 O12 Dy1 131.7(2) .
O2 N4 C15 125.6(3) .
O2 N4 C16 120.6(3) .
C15 N4 C16 113.5(3) .
C40 O9 Dy1 129.2(2) .
C28 O5 Dy1 133.5(3) .
C30 O6 Dy1 134.4(3) .
C33 O8 Dy1 130.6(3) .
C4 C5 C6 119.1(3) .
C4 C5 H5 120.4 .
C6 C5 H5 120.4 .
C11 C12 C13 120.2(3) .
C11 C12 H12 119.9 .
C13 C12 H12 119.9 .
C14 C13 C12 119.3(3) .
C14 C13 C15 121.4(3) .
C12 C13 C15 119.3(3) .
N3 C4 C5 121.3(3) .
N3 C4 C3 111.1(3) .
C5 C4 C3 127.6(3) .
O9 C40 C39 128.2(4) .
O9 C40 C41 113.5(3) .
C39 C40 C41 118.2(4) .
C12 C11 C10 119.7(3) .
C12 C11 H11 120.2 .
C10 C11 H11 120.2 .
C8 C7 C6 118.8(3) .
C8 C7 H7 120.6 .
C6 C7 H7 120.6 .
C1 C2 N2 107.2(3) .
C1 C2 H2 126.4 .
N2 C2 H2 126.4 .
C2 C1 N1 108.8(3) .
C2 C1 H1 125.6 .
N1 C1 H1 125.6 .
F20 C37 F19 107.0(3) .
F20 C37 F21 107.3(3) .
F19 C37 F21 107.6(3) .
F20 C37 C38 111.7(3) .
F19 C37 C38 109.7(3) .
F21 C37 C38 113.3(3) .
N5 C19 C21 108.6(3) .
N5 C19 C20 105.7(3) .
C21 C19 C20 111.1(3) .
N5 C19 C16 100.7(3) .
C21 C19 C16 115.1(3) .
C20 C19 C16 114.5(3) .
C16 C17 H17A 109.5 .
C16 C17 H17B 109.5 .
H17A C17 H17B 109.5 .
C16 C17 H17C 109.5 .
H17A C17 H17C 109.5 .
H17B C17 H17C 109.5 .
O12 C43 C44 128.4(3) .
O12 C43 C42 113.5(3) .
C44 C43 C42 118.1(3) .
N4 C16 C18 105.7(3) .
N4 C16 C17 110.1(3) .
C18 C16 C17 110.7(3) .
N4 C16 C19 100.8(3) .
C18 C16 C19 114.2(3) .
C17 C16 C19 114.5(3) .
C23 C24 C25 124.0(4) .
C23 C24 H24 118.0 .
C25 C24 H24 118.0 .
C33 C34 C35 122.5(4) .
C33 C34 H34 118.8 .
C35 C34 H34 118.8 .
N3 C8 C7 122.7(3) .
N3 C8 H8 118.6 .
C7 C8 H8 118.6 .
F14 C42 F13 107.9(3) .
F14 C42 F15 107.5(3) .
F13 C42 F15 106.3(3) .
F14 C42 C43 113.8(3) .
F13 C42 C43 111.3(3) .
F15 C42 C43 109.8(3) .
O11 C45 C44 127.2(4) .
O11 C45 C46 114.9(4) .
C44 C45 C46 117.9(4) .
O3 C25 C24 128.1(4) .
O3 C25 C26 116.8(4) .
C24 C25 C26 115.1(4) .
O10 C38 C39 128.9(3) .
O10 C38 C37 112.4(3) .
C39 C38 C37 118.6(3) .
C43 C44 C45 120.0(4) .
C43 C44 H44 120.0 .
C45 C44 H44 120.0 .
O6 C30 C29 127.3(4) .
O6 C30 C31 115.2(4) .
C29 C30 C31 117.5(4) .
F10 C31 F11 106.9(4) .
F10 C31 F12 107.1(4) .
F11 C31 F12 107.0(4) .
F10 C31 C30 112.9(4) .
F11 C31 C30 112.3(4) .
F12 C31 C30 110.4(4) .
O5 C28 C29 127.9(4) .
O5 C28 C27 114.3(4) .
C29 C28 C27 117.9(4) .
O8 C33 C34 127.7(4) .
O8 C33 C32 113.2(4) .
C34 C33 C32 119.1(4) .
O4 C23 C24 130.0(4) .
O4 C23 C22 111.0(4) .
C24 C23 C22 119.0(4) .
C30 C29 C28 121.2(4) .
C30 C29 H29 119.4 .
C28 C29 H29 119.4 .
C9 C14 C13 120.4(3) .
C9 C14 H14 119.8 .
C13 C14 H14 119.8 .
F25 C32 F26 108.1(5) .
F25 C32 F27 108.9(5) .
F26 C32 F27 101.3(5) .
F25 C32 C33 113.0(4) .
F26 C32 C33 113.2(4) .
F27 C32 C33 111.7(5) .
F5 C26 F4 108.8(5) .
F5 C26 F6 100.0(5) .
F4 C26 F6 107.6(5) .
F5 C26 C25 113.2(5) .
F4 C26 C25 114.7(4) .
F6 C26 C25 111.5(5) .
C40 C39 C38 120.6(3) .
C40 C39 H39 119.7 .
C38 C39 H39 119.7 .
C19 C20 H20A 109.5 .
C19 C20 H20B 109.5 .
H20A C20 H20B 109.5 .
C19 C20 H20C 109.5 .
H20A C20 H20C 109.5 .
H20B C20 H20C 109.5 .
C19 C21 H21A 109.5 .
C19 C21 H21B 109.5 .
H21A C21 H21B 109.5 .
C19 C21 H21C 109.5 .
H21A C21 H21C 109.5 .
H21B C21 H21C 109.5 .
F2 C22 F1 107.6(4) .
F2 C22 F3 107.6(4) .
F1 C22 F3 106.7(4) .
F2 C22 C23 110.3(4) .
F1 C22 C23 114.0(4) .
F3 C22 C23 110.4(4) .
F22 C41 F23 106.8(4) .
F22 C41 F24 107.1(4) .
F23 C41 F24 106.6(4) .
F22 C41 C40 110.5(3) .
F23 C41 C40 112.1(4) .
F24 C41 C40 113.5(4) .
C35 O7 Dy1 129.3(3) .
C9 C10 C11 121.3(3) .
C9 C10 N2 119.8(3) 4_666
C11 C10 N2 118.9(3) 4_666
C14 C9 C10 119.1(3) .
C14 C9 H9 120.4 .
C10 C9 H9 120.4 .
C16 C18 H18A 109.5 .
C16 C18 H18B 109.5 .
H18A C18 H18B 109.5 .
C16 C18 H18C 109.5 .
H18A C18 H18C 109.5 .
H18B C18 H18C 109.5 .
O7 C35 C34 127.4(4) .
O7 C35 C36 114.7(4) .
C34 C35 C36 118.0(4) .
F16 C46 F18 112.5(5) .
F16 C46 F17 104.5(5) .
F18 C46 F17 101.3(5) .
F16 C46 C45 112.1(5) .
F18 C46 C45 115.1(4) .
F17 C46 C45 110.3(4) .
F9 C27 F8 110.2(5) .
F9 C27 F7 104.3(5) .
F8 C27 F7 104.8(5) .
F9 C27 C28 112.4(4) .
F8 C27 C28 113.7(5) .
F7 C27 C28 110.7(4) .
F29 C36 F28 108.4(5) .
F29 C36 F30 105.3(5) .
F28 C36 F30 102.3(5) .
F29 C36 C35 115.3(5) .
F28 C36 C35 114.1(4) .
F30 C36 C35 110.2(4) .

loop_
_geom_bond_atom_site_label_1
_geom_bond_atom_site_label_2
_geom_bond_distance
_geom_bond_site_symmetry_2
Dy1 O8 2.328(3) .
Dy1 O12 2.330(2) .
Dy1 O7 2.335(3) .
Dy1 O10 2.346(2) .
Dy1 O9 2.348(3) .
Dy1 O6 2.357(3) .
Dy1 O5 2.379(3) .
Dy1 O11 2.393(3) .
Cu1 O4 1.934(2) .
Cu1 O2 1.965(2) .
Cu1 N1 1.968(3) .
Cu1 N3 2.004(3) .
Cu1 O3 2.187(3) .
O4 C23 1.279(5) .
O2 N4 1.303(4) .
O1 N5 1.266(4) .
F13 C42 1.333(5) .
F21 C37 1.341(4) .
F20 C37 1.319(5) .
N5 C15 1.349(4) .
N5 C19 1.512(5) .
N3 C8 1.329(4) .
N3 C4 1.368(4) .
F15 C42 1.341(5) .
N1 C3 1.323(4) .
N1 C1 1.378(4) .
O11 C45 1.229(5) .
N2 C3 1.358(4) .
N2 C2 1.379(4) .
N2 C10 1.436(4) 4_565
O10 C38 1.244(4) .
C6 C5 1.387(5) .
C6 C7 1.388(5) .
C6 H6 0.9300 .
C3 C4 1.454(5) .
O3 C25 1.230(5) .
C15 N4 1.341(4) .
C15 C13 1.464(5) .
F14 C42 1.328(5) .
O12 C43 1.256(4) .
N4 C16 1.501(5) .
F10 C31 1.322(6) .
O9 C40 1.251(5) .
O5 C28 1.248(5) .
O6 C30 1.240(5) .
F12 C31 1.333(5) .
O8 C33 1.255(5) .
C5 C4 1.384(5) .
C5 H5 0.9300 .
C12 C11 1.372(5) .
C12 C13 1.405(5) .
C12 H12 0.9300 .
F3 C22 1.330(6) .
C13 C14 1.398(5) .
F19 C37 1.333(4) .
C40 C39 1.392(5) .
C40 C41 1.531(6) .
F11 C31 1.327(6) .
F4 C26 1.283(5) .
F22 C41 1.319(5) .
C11 C10 1.386(5) .
C11 H11 0.9300 .
C7 C8 1.381(5) .
C7 H7 0.9300 .
C2 C1 1.342(5) .
C2 H2 0.9300 .
C1 H1 0.9300 .
C37 C38 1.536(5) .
F1 C22 1.313(5) .
F25 C32 1.274(6) .
C19 C21 1.515(6) .
C19 C20 1.539(6) .
C19 C16 1.562(5) .
C17 C16 1.526(5) .
C17 H17A 0.9600 .
C17 H17B 0.9600 .
C17 H17C 0.9600 .
C43 C44 1.383(5) .
C43 C42 1.525(5) .
C16 C18 1.526(6) .
C24 C23 1.355(6) .
C24 C25 1.412(6) .
C24 H24 0.9300 .
C34 C33 1.371(7) .
C34 C35 1.378(7) .
C34 H34 0.9300 .
C8 H8 0.9300 .
F26 C32 1.293(7) .
F2 C22 1.310(5) .
C45 C44 1.401(5) .
C45 C46 1.534(6) .
C25 C26 1.531(6) .
C38 C39 1.394(5) .
C44 H44 0.9300 .
C30 C29 1.390(6) .
C30 C31 1.536(6) .
C28 C29 1.392(6) .
C28 C27 1.541(7) .
C33 C32 1.542(7) .
C23 C22 1.536(6) .
C29 H29 0.9300 .
C14 C9 1.384(5) .
C14 H14 0.9300 .
C32 F27 1.346(7) .
F6 C26 1.295(7) .
F24 C41 1.323(5) .
F23 C41 1.317(5) .
C26 F5 1.256(7) .
C39 H39 0.9300 .
C20 H20A 0.9600 .
C20 H20B 0.9600 .
C20 H20C 0.9600 .
C21 H21A 0.9600 .
C21 H21B 0.9600 .
C21 H21C 0.9600 .
O7 C35 1.261(5) .
C10 C9 1.385(5) .
C10 N2 1.436(4) 4_666
C9 H9 0.9300 .
F18 C46 1.295(6) .
C18 H18A 0.9600 .
C18 H18B 0.9600 .
C18 H18C 0.9600 .
F7 C27 1.314(7) .
F8 C27 1.305(6) .
F9 C27 1.296(6) .
C35 C36 1.524(7) .
F28 C36 1.315(7) .
F17 C46 1.346(7) .
C46 F16 1.229(7) .
F29 C36 1.300(6) .
C36 F30 1.323(7) .

loop_
_geom_torsion_atom_site_label_1
_geom_torsion_atom_site_label_2
_geom_torsion_atom_site_label_3
_geom_torsion_atom_site_label_4
_geom_torsion
_geom_torsion_site_symmetry_1
_geom_torsion_site_symmetry_4
C1 N1 C3 N2 -0.6(4) . .
Cu1 N1 C3 N2 173.1(2) . .
C1 N1 C3 C4 177.9(3) . .
Cu1 N1 C3 C4 -8.5(4) . .
C2 N2 C3 N1 0.8(4) . .
C10 N2 C3 N1 -176.2(3) 4_565 .
C2 N2 C3 C4 -177.4(4) . .
C10 N2 C3 C4 5.6(6) 4_565 .
O1 N5 C15 N4 176.3(3) . .
C19 N5 C15 N4 -5.9(4) . .
O1 N5 C15 C13 -2.7(5) . .
C19 N5 C15 C13 175.1(3) . .
Cu1 O2 N4 C15 -94.9(3) . .
Cu1 O2 N4 C16 91.3(3) . .
N5 C15 N4 O2 177.5(3) . .
C13 C15 N4 O2 -3.6(5) . .
N5 C15 N4 C16 -8.4(4) . .
C13 C15 N4 C16 170.6(3) . .
C7 C6 C5 C4 -0.4(6) . .
C11 C12 C13 C14 -0.5(5) . .
C11 C12 C13 C15 177.0(3) . .
N4 C15 C13 C14 -23.8(5) . .
N5 C15 C13 C14 154.9(3) . .
N4 C15 C13 C12 158.7(3) . .
N5 C15 C13 C12 -22.5(5) . .
C8 N3 C4 C5 -1.2(5) . .
Cu1 N3 C4 C5 173.3(3) . .
C8 N3 C4 C3 -179.4(3) . .
Cu1 N3 C4 C3 -5.0(4) . .
C6 C5 C4 N3 1.4(5) . .
C6 C5 C4 C3 179.3(4) . .
N1 C3 C4 N3 9.0(5) . .
N2 C3 C4 N3 -173.0(3) . .
N1 C3 C4 C5 -169.2(4) . .
N2 C3 C4 C5 8.9(6) . .
Dy1 O9 C40 C39 -27.2(6) . .
Dy1 O9 C40 C41 149.9(3) . .
C13 C12 C11 C10 -0.4(5) . .
C5 C6 C7 C8 -0.7(6) . .
C3 N2 C2 C1 -0.7(4) . .
C10 N2 C2 C1 176.4(3) 4_565 .
N2 C2 C1 N1 0.3(5) . .
C3 N1 C1 C2 0.2(4) . .
Cu1 N1 C1 C2 -171.0(3) . .
O1 N5 C19 C21 -44.3(5) . .
C15 N5 C19 C21 137.7(3) . .
O1 N5 C19 C20 74.9(4) . .
C15 N5 C19 C20 -103.1(4) . .
O1 N5 C19 C16 -165.6(3) . .
C15 N5 C19 C16 16.4(4) . .
Dy1 O12 C43 C44 -26.0(6) . .
Dy1 O12 C43 C42 156.6(3) . .
O2 N4 C16 C18 73.3(4) . .
C15 N4 C16 C18 -101.2(3) . .
O2 N4 C16 C17 -46.3(4) . .
C15 N4 C16 C17 139.2(3) . .
O2 N4 C16 C19 -167.6(3) . .
C15 N4 C16 C19 17.9(4) . .
N5 C19 C16 N4 -18.7(3) . .
C21 C19 C16 N4 -135.2(3) . .
C20 C19 C16 N4 94.2(4) . .
N5 C19 C16 C18 94.1(4) . .
C21 C19 C16 C18 -22.4(5) . .
C20 C19 C16 C18 -153.0(3) . .
N5 C19 C16 C17 -136.7(3) . .
C21 C19 C16 C17 106.8(4) . .
C20 C19 C16 C17 -23.8(5) . .
C4 N3 C8 C7 0.0(6) . .
Cu1 N3 C8 C7 -173.7(3) . .
C6 C7 C8 N3 0.9(6) . .
O12 C43 C42 F14 -167.2(3) . .
C44 C43 C42 F14 15.1(6) . .
O12 C43 C42 F13 -45.1(5) . .
C44 C43 C42 F13 137.2(4) . .
O12 C43 C42 F15 72.3(4) . .
C44 C43 C42 F15 -105.3(4) . .
Dy1 O11 C45 C44 20.3(7) . .
Dy1 O11 C45 C46 -159.2(3) . .
Cu1 O3 C25 C24 4.8(6) . .
Cu1 O3 C25 C26 -176.2(3) . .
C23 C24 C25 O3 2.2(7) . .
C23 C24 C25 C26 -176.8(4) . .
Dy1 O10 C38 C39 21.3(5) . .
Dy1 O10 C38 C37 -155.8(2) . .
F20 C37 C38 O10 -54.3(4) . .
F19 C37 C38 O10 64.2(4) . .
F21 C37 C38 O10 -175.6(3) . .
F20 C37 C38 C39 128.3(4) . .
F19 C37 C38 C39 -113.2(4) . .
F21 C37 C38 C39 7.0(5) . .
O12 C43 C44 C45 -0.2(7) . .
C42 C43 C44 C45 177.1(4) . .
O11 C45 C44 C43 2.8(7) . .
C46 C45 C44 C43 -177.7(4) . .
Dy1 O6 C30 C29 -18.6(7) . .
Dy1 O6 C30 C31 160.4(3) . .
O6 C30 C31 F10 134.4(4) . .
C29 C30 C31 F10 -46.4(5) . .
O6 C30 C31 F11 13.5(6) . .
C29 C30 C31 F11 -167.4(4) . .
O6 C30 C31 F12 -105.8(4) . .
C29 C30 C31 F12 73.3(5) . .
Dy1 O5 C28 C29 11.9(7) . .
Dy1 O5 C28 C27 -168.2(3) . .
Dy1 O8 C33 C34 16.2(7) . .
Dy1 O8 C33 C32 -164.2(3) . .
C35 C34 C33 O8 7.2(8) . .
C35 C34 C33 C32 -172.4(4) . .
Cu1 O4 C23 C24 -12.5(6) . .
Cu1 O4 C23 C22 168.2(3) . .
C25 C24 C23 O4 1.4(7) . .
C25 C24 C23 C22 -179.4(4) . .
O6 C30 C29 C28 0.7(7) . .
C31 C30 C29 C28 -178.3(4) . .
O5 C28 C29 C30 2.4(8) . .
C27 C28 C29 C30 -177.5(4) . .
C12 C13 C14 C9 0.7(5) . .
C15 C13 C14 C9 -176.8(3) . .
O8 C33 C32 F25 -79.9(6) . .
C34 C33 C32 F25 99.8(6) . .
O8 C33 C32 F26 43.4(6) . .
C34 C33 C32 F26 -136.9(5) . .
O8 C33 C32 F27 157.0(5) . .
C34 C33 C32 F27 -23.4(7) . .
O3 C25 C26 F5 102.0(6) . .
C24 C25 C26 F5 -78.9(6) . .
O3 C25 C26 F4 -132.3(5) . .
C24 C25 C26 F4 46.8(6) . .
O3 C25 C26 F6 -9.8(7) . .
C24 C25 C26 F6 169.3(5) . .
O9 C40 C39 C38 2.0(6) . .
C41 C40 C39 C38 -174.9(3) . .
O10 C38 C39 C40 1.2(6) . .
C37 C38 C39 C40 178.1(3) . .
O4 C23 C22 F2 -55.2(5) . .
C24 C23 C22 F2 125.4(5) . .
O4 C23 C22 F1 -176.3(4) . .
C24 C23 C22 F1 4.3(6) . .
O4 C23 C22 F3 63.6(5) . .
C24 C23 C22 F3 -115.8(4) . .
O9 C40 C41 F22 -76.2(5) . .
C39 C40 C41 F22 101.1(4) . .
O9 C40 C41 F23 42.7(5) . .
C39 C40 C41 F23 -139.9(4) . .
O9 C40 C41 F24 163.5(4) . .
C39 C40 C41 F24 -19.2(6) . .
C12 C11 C10 C9 1.2(5) . .
C12 C11 C10 N2 179.4(3) . 4_666
C13 C14 C9 C10 0.1(5) . .
C11 C10 C9 C14 -1.0(5) . .
N2 C10 C9 C14 -179.2(3) 4_666 .
Dy1 O7 C35 C34 -24.2(7) . .
Dy1 O7 C35 C36 155.6(3) . .
C33 C34 C35 O7 -2.8(8) . .
C33 C34 C35 C36 177.5(4) . .
O11 C45 C46 F16 73.5(7) . .
C44 C45 C46 F16 -106.0(6) . .
O11 C45 C46 F18 -156.2(5) . .
C44 C45 C46 F18 24.3(7) . .
O11 C45 C46 F17 -42.5(6) . .
C44 C45 C46 F17 138.0(5) . .
O5 C28 C27 F9 52.2(6) . .
C29 C28 C27 F9 -127.8(5) . .
O5 C28 C27 F8 178.3(5) . .
C29 C28 C27 F8 -1.8(7) . .
O5 C28 C27 F7 -63.9(6) . .
C29 C28 C27 F7 116.0(5) . .
O7 C35 C36 F29 169.4(5) . .
C34 C35 C36 F29 -10.8(7) . .
O7 C35 C36 F28 43.0(7) . .
C34 C35 C36 F28 -137.2(5) . .
O7 C35 C36 F30 -71.5(6) . .
C34 C35 C36 F30 108.3(5) . .
